data_4505293
loop_
_publ_author_name
'Hendi, Mukta S.'
'Hooter, Paul'
'Davis, Raymond E.'
'Lynch, Vincent M.'
'Wheeler, Kraig A.'

_publ_section_title
;
 Structural Studies of Enantiomers, Racemates, and
 Quasiracemates:&#x2009;N-(4-Methylbenzoyl)methylbenzylamine
 andN-(4-Nitrobenzoyl)methylbenzylamine
;
_journal_issue 1
_journal_name_full 'Crystal Growth &amp; Design'
_journal_page_first 95
_journal_paper_doi 10.1021/cg0341353
_journal_volume 4
_journal_year 2004
_chemical_formula_sum 'C15 H14 N2 O3'
_chemical_formula_weight 270.28
_chemical_name_systematic
; 
 ? 
;
_space_group_IT_number 14
_symmetry_space_group_name_Hall '-P 2yn'
_symmetry_space_group_name_H-M 'P 1 21/n 1'
_atom_sites_solution_hydrogens geom
_atom_sites_solution_primary direct
_atom_sites_solution_secondary difmap
_audit_creation_method SHELXL-97
_cell_angle_alpha 90.00
_cell_angle_beta 95.3670(10)
_cell_angle_gamma 90.00
_cell_formula_units_Z 8
_cell_length_a 11.88500(10)
_cell_length_b 5.45500(10)
_cell_length_c 40.4438(6)
_cell_measurement_temperature 153(2)
_cell_volume 2610.58(7)
_computing_structure_refinement 'SHELXL-97 (Sheldrick, 1997)'
_computing_structure_solution 'SHELXS-97 (Sheldrick, 1990)'
_diffrn_ambient_temperature 153(2)
_diffrn_measured_fraction_theta_full 0.993
_diffrn_measured_fraction_theta_max 0.993
_diffrn_radiation_monochromator graphite
_diffrn_radiation_source 'fine-focus sealed tube'
_diffrn_radiation_type MoK\a
_diffrn_radiation_wavelength 0.71073
_diffrn_reflns_av_R_equivalents 0.0322
_diffrn_reflns_av_sigmaI/netI 0.0544
_diffrn_reflns_limit_h_max 15
_diffrn_reflns_limit_h_min -15
_diffrn_reflns_limit_k_max 7
_diffrn_reflns_limit_k_min -7
_diffrn_reflns_limit_l_max 51
_diffrn_reflns_limit_l_min -52
_diffrn_reflns_number 10329
_diffrn_reflns_theta_full 27.48
_diffrn_reflns_theta_max 27.48
_diffrn_reflns_theta_min 2.92
_exptl_absorpt_coefficient_mu 0.097
_exptl_absorpt_correction_T_max 0.9903
_exptl_absorpt_correction_T_min 0.9639
_exptl_crystal_density_diffrn 1.375
_exptl_crystal_density_method 'not measured'
_exptl_crystal_F_000 1136
_exptl_crystal_size_max 0.38
_exptl_crystal_size_mid 0.12
_exptl_crystal_size_min 0.10
_refine_diff_density_max 0.222
_refine_diff_density_min -0.319
_refine_diff_density_rms 0.045
_refine_ls_extinction_method none
_refine_ls_goodness_of_fit_ref 1.024
_refine_ls_hydrogen_treatment mixed
_refine_ls_matrix_type full
_refine_ls_number_parameters 371
_refine_ls_number_reflns 5920
_refine_ls_number_restraints 0
_refine_ls_restrained_S_all 1.024
_refine_ls_R_factor_all 0.0817
_refine_ls_R_factor_gt 0.0448
_refine_ls_shift/su_max 0.001
_refine_ls_shift/su_mean 0.000
_refine_ls_structure_factor_coef Fsqd
_refine_ls_weighting_details 'calc w=1/[\s^2^(Fo^2^)+(0.0507P)^2^+0.4658P] where P=(Fo^2^+2Fc^2^)/3'
_refine_ls_weighting_scheme calc
_refine_ls_wR_factor_gt 0.0985
_refine_ls_wR_factor_ref 0.1141
_reflns_number_gt 3976
_reflns_number_total 5920
_reflns_threshold_expression >2sigma(I)
_cod_data_source_file cg0341353si20030718_015021.cif
_cod_data_source_block s:cmpd_rac-2
_cod_database_code 4505293

loop_
_symmetry_equiv_pos_as_xyz
'x, y, z'
'-x+1/2, y+1/2, -z+1/2'
'-x, -y, -z'
'x-1/2, -y-1/2, z-1/2'

loop_
_atom_site_label
_atom_site_type_symbol
_atom_site_fract_x
_atom_site_fract_y
_atom_site_fract_z
_atom_site_U_iso_or_equiv
_atom_site_adp_type
_atom_site_occupancy
_atom_site_symmetry_multiplicity
_atom_site_calc_flag
_atom_site_refinement_flags
O1A O 0.15646(10) 0.3913(2) 0.82170(3) 0.0361(3) Uani 1 1 d .
O2A O 0.04588(11) 0.0455(2) 0.65715(3) 0.0422(3) Uani 1 1 d .
O3A O 0.06932(10) -0.3323(2) 0.67201(3) 0.0407(3) Uani 1 1 d .
N1A N 0.16442(12) -0.0084(3) 0.83707(3) 0.0287(3) Uani 1 1 d .
N2A N 0.06247(10) -0.1130(2) 0.67755(3) 0.0220(3) Uani 1 1 d .
C1A C 0.07933(12) -0.0370(3) 0.71330(4) 0.0237(3) Uani 1 1 d .
C2A C 0.04762(13) -0.1969(3) 0.73718(4) 0.0254(4) Uani 1 1 d .
H2A H 0.0122 -0.3485 0.7311 0.030 Uiso 1 1 calc R
C3A C 0.06859(13) -0.1312(3) 0.77030(4) 0.0259(4) Uani 1 1 d .
H3A H 0.0472 -0.2383 0.7871 0.031 Uiso 1 1 calc R
C4A C 0.12103(12) 0.0915(3) 0.77899(4) 0.0236(3) Uani 1 1 d .
C5A C 0.14888(13) 0.2503(3) 0.75414(4) 0.0258(4) Uani 1 1 d .
H5A H 0.1829 0.4038 0.7600 0.031 Uiso 1 1 calc R
C6A C 0.12785(12) 0.1883(3) 0.72093(4) 0.0252(4) Uani 1 1 d .
H6A H 0.1463 0.2974 0.7039 0.030 Uiso 1 1 calc R
C7A C 0.14816(13) 0.1720(3) 0.81449(4) 0.0260(4) Uani 1 1 d .
C8A C 0.19463(14) 0.0423(3) 0.87236(4) 0.0281(4) Uani 1 1 d .
H8A H 0.2302 0.2084 0.8743 0.034 Uiso 1 1 calc R
C9A C 0.28202(14) -0.1445(3) 0.88624(4) 0.0362(4) Uani 1 1 d .
H9A1 H 0.2515 -0.3103 0.8827 0.054 Uiso 1 1 calc R
H9A2 H 0.2999 -0.1159 0.9101 0.054 Uiso 1 1 calc R
H9A3 H 0.3509 -0.1273 0.8749 0.054 Uiso 1 1 calc R
C10A C 0.09182(13) 0.0441(3) 0.89212(4) 0.0262(4) Uani 1 1 d .
C11A C 0.01242(14) -0.1440(3) 0.88924(4) 0.0354(4) Uani 1 1 d .
H11A H 0.0193 -0.2714 0.8735 0.042 Uiso 1 1 calc R
C12A C -0.07673(15) -0.1472(4) 0.90906(5) 0.0406(5) Uani 1 1 d .
H12A H -0.1305 -0.2764 0.9068 0.049 Uiso 1 1 calc R
C13A C -0.08782(15) 0.0364(3) 0.93202(4) 0.0375(4) Uani 1 1 d .
H13A H -0.1488 0.0337 0.9456 0.045 Uiso 1 1 calc R
C14A C -0.00999(15) 0.2233(3) 0.93508(4) 0.0367(4) Uani 1 1 d .
H14A H -0.0170 0.3499 0.9509 0.044 Uiso 1 1 calc R
C15A C 0.07898(14) 0.2273(3) 0.91509(4) 0.0321(4) Uani 1 1 d .
H15A H 0.1319 0.3581 0.9172 0.039 Uiso 1 1 calc R
O1B O -0.38137(10) -0.1508(2) 0.90506(3) 0.0330(3) Uani 1 1 d .
O2B O -0.17117(10) 0.0938(2) 0.75442(3) 0.0394(3) Uani 1 1 d .
O3B O -0.10142(10) 0.4302(2) 0.77573(3) 0.0446(3) Uani 1 1 d .
N1B N -0.41851(12) 0.2544(3) 0.90963(3) 0.0302(3) Uani 1 1 d .
N2B N -0.15743(11) 0.2449(3) 0.77690(3) 0.0301(3) Uani 1 1 d .
C1B C -0.21337(13) 0.1971(3) 0.80746(4) 0.0266(4) Uani 1 1 d .
C2B C -0.20040(15) 0.3660(3) 0.83287(4) 0.0381(4) Uani 1 1 d .
H2B H -0.1548 0.5076 0.8311 0.046 Uiso 1 1 calc R
C3B C -0.25545(15) 0.3244(3) 0.86100(4) 0.0376(4) Uani 1 1 d .
H3B H -0.2488 0.4400 0.8786 0.045 Uiso 1 1 calc R
C4B C -0.32018(13) 0.1154(3) 0.86368(4) 0.0261(4) Uani 1 1 d .
C5B C -0.32996(14) -0.0521(3) 0.83788(4) 0.0320(4) Uani 1 1 d .
H5B H -0.3734 -0.1967 0.8398 0.038 Uiso 1 1 calc R
C6B C -0.27724(14) -0.0117(3) 0.80929(4) 0.0326(4) Uani 1 1 d .
H6B H -0.2850 -0.1252 0.7914 0.039 Uiso 1 1 calc R
C7B C -0.37652(13) 0.0606(3) 0.89455(4) 0.0264(4) Uani 1 1 d .
C8B C -0.46221(13) 0.2385(3) 0.94219(4) 0.0269(4) Uani 1 1 d .
H8B H -0.5002 0.0759 0.9438 0.032 Uiso 1 1 calc R
C9B C -0.55025(14) 0.4377(3) 0.94502(4) 0.0343(4) Uani 1 1 d .
H9B1 H -0.5157 0.5986 0.9423 0.051 Uiso 1 1 calc R
H9B2 H -0.5791 0.4286 0.9669 0.051 Uiso 1 1 calc R
H9B3 H -0.6127 0.4142 0.9277 0.051 Uiso 1 1 calc R
C10B C -0.36554(13) 0.2516(3) 0.96958(4) 0.0257(4) Uani 1 1 d .
C11B C -0.29008(14) 0.4474(3) 0.97140(4) 0.0311(4) Uani 1 1 d .
H11B H -0.2998 0.5768 0.9557 0.037 Uiso 1 1 calc R
C12B C -0.20086(15) 0.4548(3) 0.99605(4) 0.0360(4) Uani 1 1 d .
H12B H -0.1496 0.5888 0.9971 0.043 Uiso 1 1 calc R
C13B C -0.18619(15) 0.2667(3) 1.01919(4) 0.0379(4) Uani 1 1 d .
H13B H -0.1252 0.2720 1.0361 0.046 Uiso 1 1 calc R
C14B C -0.26035(15) 0.0728(3) 1.01745(4) 0.0358(4) Uani 1 1 d .
H14B H -0.2504 -0.0566 1.0332 0.043 Uiso 1 1 calc R
C15B C -0.34971(14) 0.0653(3) 0.99278(4) 0.0293(4) Uani 1 1 d .
H15B H -0.4006 -0.0693 0.9918 0.035 Uiso 1 1 calc R
HN1A H 0.1613(15) -0.161(3) 0.8305(4) 0.036(5) Uiso 1 1 d .
HN1B H -0.4131(15) 0.392(3) 0.9016(4) 0.036(6) Uiso 1 1 d .

loop_
_atom_site_aniso_label
_atom_site_aniso_U_11
_atom_site_aniso_U_22
_atom_site_aniso_U_33
_atom_site_aniso_U_23
_atom_site_aniso_U_13
_atom_site_aniso_U_12
O1A 0.0509(8) 0.0260(7) 0.0300(7) -0.0025(5) -0.0033(6) 0.0006(5)
O2A 0.0555(8) 0.0400(8) 0.0306(7) 0.0035(6) 0.0009(6) 0.0017(6)
O3A 0.0521(8) 0.0344(8) 0.0353(7) -0.0037(6) 0.0016(6) 0.0024(6)
N1A 0.0404(8) 0.0241(8) 0.0216(7) 0.0004(6) 0.0025(6) 0.0005(6)
N2A 0.0234(7) 0.0182(7) 0.0244(7) 0.0028(6) 0.0033(5) 0.0008(5)
C1A 0.0242(8) 0.0255(8) 0.0214(8) 0.0001(7) 0.0014(6) 0.0041(7)
C2A 0.0261(8) 0.0223(8) 0.0275(9) 0.0010(7) 0.0015(6) -0.0013(7)
C3A 0.0273(8) 0.0247(9) 0.0262(9) 0.0038(7) 0.0039(7) -0.0001(7)
C4A 0.0227(8) 0.0233(8) 0.0248(8) 0.0002(7) 0.0019(6) 0.0040(6)
C5A 0.0267(8) 0.0223(8) 0.0280(9) 0.0013(7) 0.0010(7) 0.0001(7)
C6A 0.0272(8) 0.0246(9) 0.0241(9) 0.0048(7) 0.0035(6) 0.0017(7)
C7A 0.0254(8) 0.0270(9) 0.0256(9) 0.0002(7) 0.0021(6) 0.0009(7)
C8A 0.0341(9) 0.0295(9) 0.0205(8) -0.0017(7) 0.0011(7) 0.0003(7)
C9A 0.0369(10) 0.0450(11) 0.0271(9) 0.0027(8) 0.0046(7) 0.0076(8)
C10A 0.0299(8) 0.0264(9) 0.0215(8) 0.0019(7) -0.0023(7) 0.0031(7)
C11A 0.0374(10) 0.0334(10) 0.0350(10) -0.0086(8) 0.0009(8) -0.0013(8)
C12A 0.0342(10) 0.0421(11) 0.0456(11) -0.0033(9) 0.0035(8) -0.0079(8)
C13A 0.0301(9) 0.0471(11) 0.0358(10) 0.0000(9) 0.0055(8) 0.0039(9)
C14A 0.0412(10) 0.0370(10) 0.0326(10) -0.0063(8) 0.0063(8) 0.0034(9)
C15A 0.0363(9) 0.0296(9) 0.0303(9) -0.0020(8) 0.0022(7) -0.0009(8)
O1B 0.0431(7) 0.0280(7) 0.0292(6) 0.0023(5) 0.0090(5) -0.0017(5)
O2B 0.0444(7) 0.0454(8) 0.0301(7) 0.0017(6) 0.0117(6) 0.0041(6)
O3B 0.0403(7) 0.0509(8) 0.0442(8) 0.0079(7) 0.0126(6) -0.0116(7)
N1B 0.0426(8) 0.0281(8) 0.0208(7) 0.0037(7) 0.0076(6) 0.0040(7)
N2B 0.0268(7) 0.0357(8) 0.0281(8) 0.0052(7) 0.0050(6) 0.0036(7)
C1B 0.0253(8) 0.0309(9) 0.0243(9) 0.0036(7) 0.0050(6) 0.0011(7)
C2B 0.0449(11) 0.0335(10) 0.0371(10) -0.0019(8) 0.0103(8) -0.0136(8)
C3B 0.0506(11) 0.0339(10) 0.0293(10) -0.0081(8) 0.0096(8) -0.0123(9)
C4B 0.0288(8) 0.0274(9) 0.0219(8) 0.0018(7) 0.0020(6) 0.0010(7)
C5B 0.0392(10) 0.0300(9) 0.0279(9) -0.0020(8) 0.0091(7) -0.0078(8)
C6B 0.0417(10) 0.0311(10) 0.0260(9) -0.0054(7) 0.0078(8) -0.0050(8)
C7B 0.0282(8) 0.0284(9) 0.0222(8) -0.0012(7) 0.0007(6) -0.0025(7)
C8B 0.0341(9) 0.0272(9) 0.0201(8) 0.0021(7) 0.0058(7) 0.0008(7)
C9B 0.0358(9) 0.0362(10) 0.0315(10) 0.0035(8) 0.0071(7) 0.0046(8)
C10B 0.0311(8) 0.0258(9) 0.0214(8) -0.0011(7) 0.0083(7) 0.0057(7)
C11B 0.0376(9) 0.0278(9) 0.0289(9) 0.0000(7) 0.0091(7) 0.0037(8)
C12B 0.0362(10) 0.0348(10) 0.0377(11) -0.0100(9) 0.0061(8) -0.0006(8)
C13B 0.0381(10) 0.0439(11) 0.0304(10) -0.0088(9) -0.0043(8) 0.0092(9)
C14B 0.0464(11) 0.0352(10) 0.0254(9) 0.0009(8) 0.0012(8) 0.0095(9)
C15B 0.0364(9) 0.0278(9) 0.0245(9) 0.0001(7) 0.0065(7) 0.0019(7)

loop_
_atom_type_symbol
_atom_type_description
_atom_type_scat_dispersion_real
_atom_type_scat_dispersion_imag
_atom_type_scat_source
C C 0.0033 0.0016 'International Tables Vol C Tables 4.2.6.8 and 6.1.1.4'
H H 0.0000 0.0000 'International Tables Vol C Tables 4.2.6.8 and 6.1.1.4'
N N 0.0061 0.0033 'International Tables Vol C Tables 4.2.6.8 and 6.1.1.4'
O O 0.0106 0.0060 'International Tables Vol C Tables 4.2.6.8 and 6.1.1.4'

loop_
_geom_angle_atom_site_label_1
_geom_angle_atom_site_label_2
_geom_angle_atom_site_label_3
_geom_angle
C7A N1A C8A 122.04(15)
C7A N1A HN1A 119.5(12)
C8A N1A HN1A 118.4(12)
O2A N2A O3A 126.12(14)
O2A N2A C1A 117.57(13)
O3A N2A C1A 116.29(12)
C2A C1A C6A 122.83(15)
C2A C1A N2A 118.65(14)
C6A C1A N2A 118.51(13)
C1A C2A C3A 118.47(15)
C1A C2A H2A 120.8
C3A C2A H2A 120.8
C2A C3A C4A 120.28(15)
C2A C3A H3A 119.9
C4A C3A H3A 119.9
C5A C4A C3A 119.42(15)
C5A C4A C7A 117.59(14)
C3A C4A C7A 122.99(14)
C6A C5A C4A 121.03(15)
C6A C5A H5A 119.5
C4A C5A H5A 119.5
C1A C6A C5A 117.91(14)
C1A C6A H6A 121.0
C5A C6A H6A 121.0
O1A C7A N1A 123.11(15)
O1A C7A C4A 120.87(14)
N1A C7A C4A 116.00(14)
N1A C8A C10A 112.17(13)
N1A C8A C9A 109.22(13)
C10A C8A C9A 111.35(13)
N1A C8A H8A 108.0
C10A C8A H8A 108.0
C9A C8A H8A 108.0
C8A C9A H9A1 109.5
C8A C9A H9A2 109.5
H9A1 C9A H9A2 109.5
C8A C9A H9A3 109.5
H9A1 C9A H9A3 109.5
H9A2 C9A H9A3 109.5
C15A C10A C11A 118.21(16)
C15A C10A C8A 120.14(15)
C11A C10A C8A 121.53(15)
C12A C11A C10A 120.62(17)
C12A C11A H11A 119.7
C10A C11A H11A 119.7
C13A C12A C11A 120.38(18)
C13A C12A H12A 119.8
C11A C12A H12A 119.8
C14A C13A C12A 119.55(17)
C14A C13A H13A 120.2
C12A C13A H13A 120.2
C13A C14A C15A 120.08(17)
C13A C14A H14A 120.0
C15A C14A H14A 120.0
C10A C15A C14A 121.16(17)
C10A C15A H15A 119.4
C14A C15A H15A 119.4
C7B N1B C8B 122.78(15)
C7B N1B HN1B 119.6(13)
C8B N1B HN1B 117.2(13)
O3B N2B O2B 124.49(14)
O3B N2B C1B 118.04(14)
O2B N2B C1B 117.47(14)
C6B C1B C2B 122.53(15)
C6B C1B N2B 118.98(15)
C2B C1B N2B 118.49(15)
C1B C2B C3B 118.35(16)
C1B C2B H2B 120.8
C3B C2B H2B 120.8
C2B C3B C4B 120.56(16)
C2B C3B H3B 119.7
C4B C3B H3B 119.7
C5B C4B C3B 119.51(15)
C5B C4B C7B 118.90(15)
C3B C4B C7B 121.55(15)
C6B C5B C4B 120.82(16)
C6B C5B H5B 119.6
C4B C5B H5B 119.6
C1B C6B C5B 118.21(15)
C1B C6B H6B 120.9
C5B C6B H6B 120.9
O1B C7B N1B 123.38(15)
O1B C7B C4B 120.80(14)
N1B C7B C4B 115.82(14)
N1B C8B C9B 109.27(13)
N1B C8B C10B 110.20(13)
C9B C8B C10B 112.96(13)
N1B C8B H8B 108.1
C9B C8B H8B 108.1
C10B C8B H8B 108.1
C8B C9B H9B1 109.5
C8B C9B H9B2 109.5
H9B1 C9B H9B2 109.5
C8B C9B H9B3 109.5
H9B1 C9B H9B3 109.5
H9B2 C9B H9B3 109.5
C15B C10B C11B 118.78(15)
C15B C10B C8B 120.32(15)
C11B C10B C8B 120.89(14)
C12B C11B C10B 120.38(16)
C12B C11B H11B 119.8
C10B C11B H11B 119.8
C11B C12B C13B 120.17(17)
C11B C12B H12B 119.9
C13B C12B H12B 119.9
C14B C13B C12B 119.65(17)
C14B C13B H13B 120.2
C12B C13B H13B 120.2
C13B C14B C15B 120.20(17)
C13B C14B H14B 119.9
C15B C14B H14B 119.9
C10B C15B C14B 120.82(16)
C10B C15B H15B 119.6
C14B C15B H15B 119.6

loop_
_geom_bond_atom_site_label_1
_geom_bond_atom_site_label_2
_geom_bond_distance
O1A C7A 1.2331(19)
O2A N2A 1.1988(16)
O3A N2A 1.2210(17)
N1A C7A 1.344(2)
N1A C8A 1.465(2)
N1A HN1A 0.873(19)
N2A C1A 1.4994(19)
C1A C2A 1.380(2)
C1A C6A 1.380(2)
C2A C3A 1.386(2)
C2A H2A 0.9500
C3A C4A 1.396(2)
C3A H3A 0.9500
C4A C5A 1.390(2)
C4A C7A 1.507(2)
C5A C6A 1.385(2)
C5A H5A 0.9500
C6A H6A 0.9500
C8A C10A 1.521(2)
C8A C9A 1.524(2)
C8A H8A 1.0000
C9A H9A1 0.9800
C9A H9A2 0.9800
C9A H9A3 0.9800
C10A C15A 1.382(2)
C10A C11A 1.391(2)
C11A C12A 1.387(3)
C11A H11A 0.9500
C12A C13A 1.380(3)
C12A H12A 0.9500
C13A C14A 1.374(3)
C13A H13A 0.9500
C14A C15A 1.390(2)
C14A H14A 0.9500
C15A H15A 0.9500
O1B C7B 1.2325(19)
O2B N2B 1.2266(18)
O3B N2B 1.2135(18)
N1B C7B 1.340(2)
N1B C8B 1.463(2)
N1B HN1B 0.823(19)
N2B C1B 1.480(2)
C1B C6B 1.375(2)
C1B C2B 1.378(2)
C2B C3B 1.383(2)
C2B H2B 0.9500
C3B C4B 1.385(2)
C3B H3B 0.9500
C4B C5B 1.384(2)
C4B C7B 1.501(2)
C5B C6B 1.383(2)
C5B H5B 0.9500
C6B H6B 0.9500
C8B C9B 1.520(2)
C8B C10B 1.521(2)
C8B H8B 1.0000
C9B H9B1 0.9800
C9B H9B2 0.9800
C9B H9B3 0.9800
C10B C15B 1.384(2)
C10B C11B 1.392(2)
C11B C12B 1.386(2)
C11B H11B 0.9500
C12B C13B 1.389(3)
C12B H12B 0.9500
C13B C14B 1.374(3)
C13B H13B 0.9500
C14B C15B 1.388(2)
C14B H14B 0.9500
C15B H15B 0.9500

loop_
_geom_torsion_atom_site_label_1
_geom_torsion_atom_site_label_2
_geom_torsion_atom_site_label_3
_geom_torsion_atom_site_label_4
_geom_torsion
O2A N2A C1A C2A 150.62(14)
O3A N2A C1A C2A -30.80(19)
O2A N2A C1A C6A -30.56(19)
O3A N2A C1A C6A 148.02(14)
C6A C1A C2A C3A -2.0(2)
N2A C1A C2A C3A 176.77(13)
C1A C2A C3A C4A -0.3(2)
C2A C3A C4A C5A 2.0(2)
C2A C3A C4A C7A -178.87(14)
C3A C4A C5A C6A -1.6(2)
C7A C4A C5A C6A 179.24(14)
C2A C1A C6A C5A 2.4(2)
N2A C1A C6A C5A -176.37(13)
C4A C5A C6A C1A -0.6(2)
C8A N1A C7A O1A -0.6(2)
C8A N1A C7A C4A 178.17(13)
C5A C4A C7A O1A 24.8(2)
C3A C4A C7A O1A -154.34(15)
C5A C4A C7A N1A -153.94(14)
C3A C4A C7A N1A 26.9(2)
C7A N1A C8A C10A 95.89(18)
C7A N1A C8A C9A -140.17(16)
N1A C8A C10A C15A -135.27(16)
C9A C8A C10A C15A 101.98(18)
N1A C8A C10A C11A 48.7(2)
C9A C8A C10A C11A -74.00(19)
C15A C10A C11A C12A -0.3(2)
C8A C10A C11A C12A 175.76(16)
C10A C11A C12A C13A -0.1(3)
C11A C12A C13A C14A 0.2(3)
C12A C13A C14A C15A 0.2(3)
C11A C10A C15A C14A 0.7(2)
C8A C10A C15A C14A -175.43(15)
C13A C14A C15A C10A -0.6(3)
O3B N2B C1B C6B 179.99(14)
O2B N2B C1B C6B 0.1(2)
O3B N2B C1B C2B 0.8(2)
O2B N2B C1B C2B -179.12(15)
C6B C1B C2B C3B -1.0(3)
N2B C1B C2B C3B 178.15(15)
C1B C2B C3B C4B 1.2(3)
C2B C3B C4B C5B -0.2(3)
C2B C3B C4B C7B 177.26(16)
C3B C4B C5B C6B -0.9(3)
C7B C4B C5B C6B -178.50(15)
C2B C1B C6B C5B -0.1(3)
N2B C1B C6B C5B -179.27(15)
C4B C5B C6B C1B 1.1(3)
C8B N1B C7B O1B 7.6(3)
C8B N1B C7B C4B -171.51(14)
C5B C4B C7B O1B 35.9(2)
C3B C4B C7B O1B -141.58(17)
C5B C4B C7B N1B -144.95(16)
C3B C4B C7B N1B 37.5(2)
C7B N1B C8B C9B -153.10(15)
C7B N1B C8B C10B 82.23(19)
N1B C8B C10B C15B -123.12(16)
C9B C8B C10B C15B 114.35(17)
N1B C8B C10B C11B 55.49(19)
C9B C8B C10B C11B -67.04(19)
C15B C10B C11B C12B 0.0(2)
C8B C10B C11B C12B -178.61(15)
C10B C11B C12B C13B -0.1(2)
C11B C12B C13B C14B 0.2(3)
C12B C13B C14B C15B -0.2(3)
C11B C10B C15B C14B 0.0(2)
C8B C10B C15B C14B 178.61(15)
C13B C14B C15B C10B 0.1(3)
